data_7014762
loop_
_publ_author_name
'Savjani, Nicky'
'Lancaster, Simon J.'
'Bew, Sean'
'Hughes, David L.'
'Bochmann, Manfred'

_publ_section_title
;
 Synthesis and structures of gold perfluorophthalimido complexes.
;
_journal_issue 5
_journal_name_full 'Dalton transactions (Cambridge, England : 2003)'
_journal_page_first 1079
_journal_page_last 1090
_journal_paper_doi 10.1039/c0dt01134g
_journal_volume 40
_journal_year 2011
_chemical_formula_moiety 'C26 H33 Au F4 N O2 P, 0.5(C7 H8)'
_chemical_formula_structural '[F4-phthalimido-Au-P(Cy)3].0.5(toluene)'
_chemical_formula_sum 'C29.5 H37 Au F4 N O2 P'
_chemical_formula_weight 741.54
_chemical_name_common 'Compound 8b'
_chemical_name_systematic
;
?
;
_space_group_IT_number 2
_symmetry_cell_setting triclinic
_symmetry_space_group_name_Hall '-P 1'
_symmetry_space_group_name_H-M 'P -1'
_atom_sites_solution_hydrogens geom
_atom_sites_solution_primary direct
_atom_sites_solution_secondary difmap
_audit_creation_method 'SHELXL-97 and CrysAlisPro RED'
_cell_angle_alpha 74.895(6)
_cell_angle_beta 69.615(7)
_cell_angle_gamma 72.833(6)
_cell_formula_units_Z 2
_cell_length_a 11.3527(8)
_cell_length_b 11.7282(9)
_cell_length_c 11.9341(9)
_cell_measurement_reflns_used 7491
_cell_measurement_temperature 140(1)
_cell_measurement_theta_max 32.3063
_cell_measurement_theta_min 3.3682
_cell_volume 1400.86(19)
_computing_cell_refinement
;
CrysAlisPro RED, Oxford Diffraction Ltd., Version 1.171.32.24
;
_computing_data_collection
;
CrysAlisPro CCD, Oxford Diffraction Ltd., Version 1.171.32.24
;
_computing_data_reduction
;
CrysAlisPro RED, Oxford Diffraction Ltd., Version 1.171.32.24
;
_computing_molecular_graphics 'ORTEP (Johnson, 1976 and Farrugia, 1997)'
_computing_publication_material 'SHELXL-97 (Sheldrick, 2008) and WINGX (Farrugia, 1999)'
_computing_structure_refinement 'SHELXL-97 (Sheldrick, 2008)'
_computing_structure_solution 'SHELXS-97 (Sheldrick, 2008)'
_diffrn_ambient_temperature 140(1)
_diffrn_detector_area_resol_mean 16.0050
_diffrn_measured_fraction_theta_full 0.995
_diffrn_measured_fraction_theta_max 0.995
_diffrn_measurement_device_type 'Oxford Diffraction Xcalibur 3/CCD'
_diffrn_measurement_method 'Thin slice \f and \w scans'
_diffrn_radiation_monochromator graphite
_diffrn_radiation_source 'Enhance (Mo) X-ray Source'
_diffrn_radiation_type Mo-K\a
_diffrn_radiation_wavelength 0.71073
_diffrn_reflns_av_R_equivalents 0.0427
_diffrn_reflns_av_sigmaI/netI 0.0467
_diffrn_reflns_limit_h_max 15
_diffrn_reflns_limit_h_min -15
_diffrn_reflns_limit_k_max 16
_diffrn_reflns_limit_k_min -16
_diffrn_reflns_limit_l_max 16
_diffrn_reflns_limit_l_min -16
_diffrn_reflns_number 15566
_diffrn_reflns_theta_full 30.00
_diffrn_reflns_theta_max 30.00
_diffrn_reflns_theta_min 3.38
_exptl_absorpt_coefficient_mu 5.363
_exptl_absorpt_correction_T_max 1.159
_exptl_absorpt_correction_T_min 0.796
_exptl_absorpt_correction_type multi-scan
_exptl_absorpt_process_details
;
CrysAlisPro RED, Oxford Diffraction Ltd., Version 1.171.32.24
Empirical absorption correction using spherical harmonics,
implemented in SCALE3 ABSPACK scaling algorithm.
;
_exptl_crystal_colour colourless
_exptl_crystal_density_diffrn 1.758
_exptl_crystal_density_method 'not measured'
_exptl_crystal_description 'block, cut from prism'
_exptl_crystal_F_000 734
_exptl_crystal_size_max 0.16
_exptl_crystal_size_mid 0.15
_exptl_crystal_size_min 0.14
_refine_diff_density_max 2.788
_refine_diff_density_min -3.677
_refine_diff_density_rms 0.186
_refine_ls_extinction_method none
_refine_ls_goodness_of_fit_ref 1.051
_refine_ls_hydrogen_treatment constr
_refine_ls_matrix_type full
_refine_ls_number_parameters 362
_refine_ls_number_reflns 8119
_refine_ls_number_restraints 0
_refine_ls_restrained_S_all 1.051
_refine_ls_R_factor_all 0.0377
_refine_ls_R_factor_gt 0.0314
_refine_ls_shift/su_max 0.001
_refine_ls_shift/su_mean 0.000
_refine_ls_structure_factor_coef Fsqd
_refine_ls_weighting_details 'calc w=1/[\s^2^(Fo^2^)+(0.0524P)^2^+0.0000P] where P=(Fo^2^+2Fc^2^)/3'
_refine_ls_weighting_scheme calc
_refine_ls_wR_factor_gt 0.0788
_refine_ls_wR_factor_ref 0.0833
_reflns_number_gt 7071
_reflns_number_total 8119
_reflns_threshold_expression I>2sigma(I)
_cod_data_source_file C0DT01134G.TXT
_cod_data_source_block nickys16
_cod_depositor_comments
;
The following automatic conversions were performed:
'_symmetry_cell_setting' value 'Triclinic' changed to 'triclinic'
according to '/home/saulius/struct/CIF-dictionaries/cif_core.dic'
dictionary named 'cif_core.dic' version 2.4.1 from 2010-06-29.

Automatic conversion script
Id: cif_fix_enum 1555 2011-01-17 13:19:09Z saulius 
;
_cod_original_cell_volume 1400.86(18)
_cod_original_sg_symbol_H-M P-1
_cod_original_formula_sum 'C29.50 H37 Au F4 N O2 P'
_cod_database_code 7014762

loop_
_symmetry_equiv_pos_as_xyz
'x, y, z'
'-x, -y, -z'

loop_
_atom_site_label
_atom_site_type_symbol
_atom_site_fract_x
_atom_site_fract_y
_atom_site_fract_z
_atom_site_U_iso_or_equiv
_atom_site_adp_type
_atom_site_occupancy
_atom_site_symmetry_multiplicity
_atom_site_calc_flag
_atom_site_refinement_flags
_atom_site_disorder_assembly
_atom_site_disorder_group
Au Au 0.281860(12) 0.446955(12) 0.389715(12) 0.01642(5) Uani 1 1 d . . .
N11 N 0.3336(3) 0.5353(3) 0.2133(3) 0.0180(6) Uani 1 1 d . . .
C12 C 0.4594(3) 0.5476(3) 0.1561(3) 0.0192(7) Uani 1 1 d . . .
O12 O 0.5508(3) 0.4983(3) 0.1947(3) 0.0270(6) Uani 1 1 d . . .
C13 C 0.4605(3) 0.6333(3) 0.0387(3) 0.0183(7) Uani 1 1 d . . .
C14 C 0.5582(4) 0.6766(4) -0.0526(4) 0.0219(7) Uani 1 1 d . . .
F14 F 0.6811(2) 0.6420(2) -0.0503(2) 0.0317(6) Uani 1 1 d . . .
C15 C 0.5289(4) 0.7600(4) -0.1512(4) 0.0269(8) Uani 1 1 d . . .
F15 F 0.6219(3) 0.8043(3) -0.2410(2) 0.0380(6) Uani 1 1 d . . .
C16 C 0.4027(4) 0.7989(4) -0.1558(3) 0.0250(8) Uani 1 1 d . . .
F16 F 0.3765(3) 0.8806(2) -0.2507(2) 0.0365(6) Uani 1 1 d . . .
C17 C 0.3038(4) 0.7548(3) -0.0633(4) 0.0219(7) Uani 1 1 d . . .
F17 F 0.1839(2) 0.7967(2) -0.0725(2) 0.0299(5) Uani 1 1 d . . .
C18 C 0.3343(3) 0.6714(3) 0.0318(3) 0.0186(7) Uani 1 1 d . . .
C19 C 0.2532(3) 0.6063(3) 0.1446(3) 0.0182(7) Uani 1 1 d . . .
O19 O 0.1384(2) 0.6139(3) 0.1700(3) 0.0255(6) Uani 1 1 d . . .
P2 P 0.24182(8) 0.36245(8) 0.58733(8) 0.01462(16) Uani 1 1 d . . .
C21 C 0.1233(3) 0.2663(3) 0.6425(3) 0.0175(7) Uani 1 1 d . . .
H21 H 0.0378 0.3211 0.6610 0.021 Uiso 1 1 calc R . .
C22 C 0.1308(4) 0.2028(3) 0.5409(4) 0.0215(7) Uani 1 1 d . . .
H22A H 0.1200 0.2633 0.4701 0.026 Uiso 1 1 calc R . .
H22B H 0.2152 0.1491 0.5179 0.026 Uiso 1 1 calc R . .
C23 C 0.0265(4) 0.1297(4) 0.5829(4) 0.0310(9) Uani 1 1 d . . .
H23A H -0.0580 0.1844 0.5993 0.037 Uiso 1 1 calc R . .
H23B H 0.0356 0.0884 0.5188 0.037 Uiso 1 1 calc R . .
C24 C 0.0373(4) 0.0377(4) 0.6963(5) 0.0326(10) Uani 1 1 d . . .
H24A H 0.1190 -0.0209 0.6781 0.039 Uiso 1 1 calc R . .
H24B H -0.0314 -0.0054 0.7229 0.039 Uiso 1 1 calc R . .
C25 C 0.0285(4) 0.0992(4) 0.7973(4) 0.0312(9) Uani 1 1 d . . .
H25A H 0.0395 0.0379 0.8675 0.037 Uiso 1 1 calc R . .
H25B H -0.0567 0.1515 0.8208 0.037 Uiso 1 1 calc R . .
C26 C 0.1297(4) 0.1743(4) 0.7599(4) 0.0240(8) Uani 1 1 d . . .
H26A H 0.2149 0.1209 0.7473 0.029 Uiso 1 1 calc R . .
H26B H 0.1154 0.2172 0.8245 0.029 Uiso 1 1 calc R . .
C31 C 0.3937(3) 0.2728(3) 0.6185(3) 0.0168(6) Uani 1 1 d . . .
H31 H 0.3763 0.2447 0.7064 0.020 Uiso 1 1 calc R . .
C32 C 0.4489(3) 0.1617(4) 0.5555(4) 0.0223(7) Uani 1 1 d . . .
H32A H 0.3880 0.1096 0.5867 0.027 Uiso 1 1 calc R . .
H32B H 0.4604 0.1880 0.4691 0.027 Uiso 1 1 calc R . .
C33 C 0.5780(4) 0.0900(4) 0.5761(5) 0.0292(9) Uani 1 1 d . . .
H33A H 0.6117 0.0224 0.5326 0.035 Uiso 1 1 calc R . .
H33B H 0.5652 0.0574 0.6619 0.035 Uiso 1 1 calc R . .
C34 C 0.6757(4) 0.1698(4) 0.5327(5) 0.0325(10) Uani 1 1 d . . .
H34A H 0.7553 0.1232 0.5504 0.039 Uiso 1 1 calc R . .
H34B H 0.6948 0.1963 0.4455 0.039 Uiso 1 1 calc R . .
C35 C 0.6230(3) 0.2803(4) 0.5953(4) 0.0228(7) Uani 1 1 d . . .
H35A H 0.6126 0.2540 0.6816 0.027 Uiso 1 1 calc R . .
H35B H 0.6840 0.3322 0.5630 0.027 Uiso 1 1 calc R . .
C36 C 0.4933(3) 0.3516(3) 0.5761(4) 0.0196(7) Uani 1 1 d . . .
H36A H 0.5059 0.3853 0.4905 0.023 Uiso 1 1 calc R . .
H36B H 0.4601 0.4186 0.6204 0.023 Uiso 1 1 calc R . .
C41 C 0.1839(3) 0.4862(3) 0.6751(3) 0.0164(6) Uani 1 1 d . . .
H41 H 0.2522 0.5315 0.6448 0.020 Uiso 1 1 calc R . .
C42 C 0.0643(3) 0.5763(3) 0.6459(3) 0.0188(7) Uani 1 1 d . . .
H42A H 0.0816 0.6009 0.5586 0.023 Uiso 1 1 calc R . .
H42B H -0.0079 0.5373 0.6761 0.023 Uiso 1 1 calc R . .
C43 C 0.0294(4) 0.6886(4) 0.7048(4) 0.0238(8) Uani 1 1 d . . .
H43A H 0.0971 0.7332 0.6668 0.029 Uiso 1 1 calc R . .
H43B H -0.0499 0.7414 0.6911 0.029 Uiso 1 1 calc R . .
C44 C 0.0122(4) 0.6538(4) 0.8405(4) 0.0246(8) Uani 1 1 d . . .
H44A H -0.0627 0.6187 0.8800 0.030 Uiso 1 1 calc R . .
H44B H -0.0030 0.7259 0.8735 0.030 Uiso 1 1 calc R . .
C45 C 0.1304(4) 0.5632(4) 0.8675(4) 0.0230(8) Uani 1 1 d . . .
H45A H 0.1148 0.5400 0.9547 0.028 Uiso 1 1 calc R . .
H45B H 0.2036 0.6010 0.8348 0.028 Uiso 1 1 calc R . .
C46 C 0.1624(4) 0.4499(3) 0.8121(3) 0.0210(7) Uani 1 1 d . . .
H46A H 0.2395 0.3949 0.8284 0.025 Uiso 1 1 calc R . .
H46B H 0.0920 0.4085 0.8485 0.025 Uiso 1 1 calc R . .
C51 C 0.4366(13) 1.0262(11) 0.0065(10) 0.053(3) Uani 0.50 1 d P A -1
C52 C 0.4901(8) 0.9138(6) 0.0780(6) 0.0615(18) Uani 0.50 1 d P A -1
H52 H 0.4406 0.8644 0.1386 0.074 Uiso 0.50 1 calc PR A -1
C53 C 0.634(2) 0.8878(11) 0.0417(11) 0.080(6) Uani 0.50 1 d P A -1
H53 H 0.6753 0.8198 0.0859 0.096 Uiso 0.50 1 calc PR A -1
C54 C 0.7046(8) 0.9489(8) -0.0423(7) 0.072(2) Uani 0.50 1 d P A -1
H54 H 0.7937 0.9214 -0.0602 0.086 Uiso 0.50 1 calc PR A -1
C55 C 0.6522(11) 1.0612(10) -0.1129(10) 0.044(2) Uani 0.50 1 d P A -1
H55 H 0.7019 1.1111 -0.1726 0.053 Uiso 0.50 1 calc PR A -1
C56 C 0.5099(8) 1.0862(6) -0.0780(6) 0.0615(18) Uani 0.50 1 d P A -1
H56 H 0.4697 1.1539 -0.1233 0.074 Uiso 0.50 1 calc PR A -1
C57 C 0.2954(8) 1.0511(8) 0.0423(7) 0.072(2) Uani 0.50 1 d P A -1
H57A H 0.2633 1.1251 -0.0065 0.107 Uiso 0.50 1 calc PR A -1
H57B H 0.2612 1.0590 0.1264 0.107 Uiso 0.50 1 calc PR A -1
H57C H 0.2691 0.9855 0.0304 0.107 Uiso 0.50 1 calc PR A -1

loop_
_atom_site_aniso_label
_atom_site_aniso_U_11
_atom_site_aniso_U_22
_atom_site_aniso_U_33
_atom_site_aniso_U_23
_atom_site_aniso_U_13
_atom_site_aniso_U_12
Au 0.01947(7) 0.01509(7) 0.01502(7) -0.00062(4) -0.00661(5) -0.00431(5)
N11 0.0178(13) 0.0180(14) 0.0177(15) -0.0034(11) -0.0052(11) -0.0033(11)
C12 0.0213(16) 0.0187(16) 0.0183(17) -0.0024(13) -0.0076(13) -0.0044(13)
O12 0.0218(13) 0.0352(16) 0.0243(15) -0.0004(12) -0.0129(11) -0.0038(12)
C13 0.0215(16) 0.0155(15) 0.0189(18) -0.0043(13) -0.0072(13) -0.0032(13)
C14 0.0200(16) 0.0217(18) 0.0238(19) -0.0053(14) -0.0043(14) -0.0058(14)
F14 0.0195(11) 0.0391(15) 0.0357(15) -0.0039(11) -0.0057(10) -0.0108(10)
C15 0.031(2) 0.0230(19) 0.025(2) -0.0002(15) -0.0038(16) -0.0124(16)
F15 0.0427(15) 0.0352(15) 0.0291(14) 0.0052(11) 0.0001(11) -0.0210(12)
C16 0.039(2) 0.0182(17) 0.0149(18) 0.0024(14) -0.0084(15) -0.0057(16)
F16 0.0508(16) 0.0288(13) 0.0211(13) 0.0078(10) -0.0116(11) -0.0054(12)
C17 0.0255(18) 0.0166(16) 0.0233(19) -0.0036(14) -0.0105(15) -0.0006(14)
F17 0.0285(12) 0.0283(13) 0.0310(14) 0.0010(10) -0.0169(10) 0.0006(10)
C18 0.0197(16) 0.0163(16) 0.0197(18) -0.0017(13) -0.0073(13) -0.0035(13)
C19 0.0211(16) 0.0163(16) 0.0143(16) -0.0026(12) -0.0031(13) -0.0028(13)
O19 0.0174(12) 0.0277(15) 0.0294(16) -0.0025(12) -0.0070(11) -0.0042(11)
P2 0.0171(4) 0.0122(4) 0.0154(4) -0.0018(3) -0.0061(3) -0.0035(3)
C21 0.0177(15) 0.0153(15) 0.0195(18) -0.0046(13) -0.0047(13) -0.0034(13)
C22 0.0227(17) 0.0197(17) 0.027(2) -0.0034(14) -0.0126(15) -0.0060(14)
C23 0.030(2) 0.027(2) 0.044(3) -0.0058(18) -0.0177(18) -0.0112(17)
C24 0.033(2) 0.0187(19) 0.049(3) -0.0066(18) -0.0094(19) -0.0130(17)
C25 0.034(2) 0.0201(19) 0.034(2) 0.0018(16) -0.0022(18) -0.0133(17)
C26 0.0263(18) 0.0202(18) 0.025(2) 0.0017(15) -0.0068(15) -0.0104(15)
C31 0.0173(15) 0.0136(15) 0.0195(17) -0.0024(12) -0.0062(13) -0.0031(12)
C32 0.0182(16) 0.0201(17) 0.032(2) -0.0088(15) -0.0105(15) -0.0023(14)
C33 0.0210(18) 0.0207(19) 0.052(3) -0.0164(18) -0.0159(18) 0.0016(15)
C34 0.0141(16) 0.038(2) 0.049(3) -0.018(2) -0.0079(17) -0.0037(16)
C35 0.0200(16) 0.0234(18) 0.030(2) -0.0047(15) -0.0086(14) -0.0100(14)
C36 0.0226(16) 0.0152(16) 0.0240(19) -0.0031(13) -0.0075(14) -0.0082(13)
C41 0.0177(15) 0.0132(15) 0.0184(17) -0.0014(12) -0.0066(13) -0.0031(12)
C42 0.0206(16) 0.0178(16) 0.0175(17) -0.0052(13) -0.0071(13) 0.0000(13)
C43 0.0244(17) 0.0207(18) 0.027(2) -0.0086(15) -0.0112(15) 0.0020(15)
C44 0.0204(17) 0.028(2) 0.024(2) -0.0101(15) -0.0054(14) 0.0006(15)
C45 0.0251(18) 0.0258(19) 0.0198(18) -0.0065(15) -0.0096(14) -0.0027(15)
C46 0.0195(16) 0.0198(17) 0.0223(19) -0.0031(14) -0.0090(14) 0.0004(14)
C51 0.089(8) 0.050(7) 0.029(5) -0.018(5) -0.004(6) -0.036(7)
C52 0.108(6) 0.044(3) 0.040(3) -0.010(3) -0.029(4) -0.015(4)
C53 0.171(18) 0.029(6) 0.028(6) 0.001(5) -0.041(9) 0.004(8)
C54 0.080(5) 0.084(6) 0.064(5) -0.024(4) -0.030(4) -0.017(4)
C55 0.057(6) 0.038(5) 0.037(6) -0.001(4) -0.021(5) -0.008(5)
C56 0.108(6) 0.044(3) 0.040(3) -0.010(3) -0.029(4) -0.015(4)
C57 0.080(5) 0.084(6) 0.064(5) -0.024(4) -0.030(4) -0.017(4)

loop_
_atom_type_symbol
_atom_type_description
_atom_type_scat_dispersion_real
_atom_type_scat_dispersion_imag
_atom_type_scat_source
C C 0.0033 0.0016 'International Tables Vol C Tables 4.2.6.8 and 6.1.1.4'
H H 0.0000 0.0000 'International Tables Vol C Tables 4.2.6.8 and 6.1.1.4'
N N 0.0061 0.0033 'International Tables Vol C Tables 4.2.6.8 and 6.1.1.4'
O O 0.0106 0.0060 'International Tables Vol C Tables 4.2.6.8 and 6.1.1.4'
P P 0.1023 0.0942 'International Tables Vol C Tables 4.2.6.8 and 6.1.1.4'
Au Au -2.0133 8.8022 'International Tables Vol C Tables 4.2.6.8 and 6.1.1.4'
F F 0.0171 0.0103 'International Tables Vol C Tables 4.2.6.8 and 6.1.1.4'

loop_
_geom_angle_atom_site_label_1
_geom_angle_atom_site_label_2
_geom_angle_atom_site_label_3
_geom_angle
_geom_angle_site_symmetry_1
_geom_angle_site_symmetry_3
_geom_angle_publ_flag
N11 Au P2 172.54(9) . . ?
C19 N11 C12 110.8(3) . . ?
C19 N11 Au 127.8(2) . . ?
C12 N11 Au 120.3(2) . . ?
O12 C12 N11 126.1(4) . . ?
O12 C12 C13 126.7(4) . . ?
N11 C12 C13 107.2(3) . . ?
C14 C13 C18 120.4(3) . . ?
C14 C13 C12 131.8(3) . . ?
C18 C13 C12 107.8(3) . . ?
F14 C14 C13 122.5(3) . . ?
F14 C14 C15 118.7(3) . . ?
C13 C14 C15 118.8(3) . . ?
F15 C15 C16 119.7(4) . . ?
F15 C15 C14 120.1(4) . . ?
C16 C15 C14 120.2(4) . . ?
F16 C16 C15 119.2(4) . . ?
F16 C16 C17 119.9(4) . . ?
C15 C16 C17 120.9(3) . . ?
F17 C17 C18 123.7(4) . . ?
F17 C17 C16 118.0(3) . . ?
C18 C17 C16 118.3(3) . . ?
C17 C18 C13 121.4(4) . . ?
C17 C18 C19 132.1(3) . . ?
C13 C18 C19 106.5(3) . . ?
O19 C19 N11 126.3(3) . . ?
O19 C19 C18 126.0(3) . . ?
N11 C19 C18 107.7(3) . . ?
C41 P2 C31 105.93(16) . . ?
C41 P2 C21 109.29(16) . . ?
C31 P2 C21 109.13(16) . . ?
C41 P2 Au 107.49(12) . . ?
C31 P2 Au 109.60(12) . . ?
C21 P2 Au 115.00(12) . . ?
C26 C21 C22 111.0(3) . . ?
C26 C21 P2 115.1(3) . . ?
C22 C21 P2 110.7(3) . . ?
C26 C21 H21 106.5 . . ?
C22 C21 H21 106.5 . . ?
P2 C21 H21 106.5 . . ?
C23 C22 C21 111.2(3) . . ?
C23 C22 H22A 109.4 . . ?
C21 C22 H22A 109.4 . . ?
C23 C22 H22B 109.4 . . ?
C21 C22 H22B 109.4 . . ?
H22A C22 H22B 108.0 . . ?
C24 C23 C22 110.9(3) . . ?
C24 C23 H23A 109.5 . . ?
C22 C23 H23A 109.5 . . ?
C24 C23 H23B 109.5 . . ?
C22 C23 H23B 109.5 . . ?
H23A C23 H23B 108.1 . . ?
C23 C24 C25 110.8(4) . . ?
C23 C24 H24A 109.5 . . ?
C25 C24 H24A 109.5 . . ?
C23 C24 H24B 109.5 . . ?
C25 C24 H24B 109.5 . . ?
H24A C24 H24B 108.1 . . ?
C24 C25 C26 112.6(4) . . ?
C24 C25 H25A 109.1 . . ?
C26 C25 H25A 109.1 . . ?
C24 C25 H25B 109.1 . . ?
C26 C25 H25B 109.1 . . ?
H25A C25 H25B 107.8 . . ?
C25 C26 C21 111.0(3) . . ?
C25 C26 H26A 109.4 . . ?
C21 C26 H26A 109.4 . . ?
C25 C26 H26B 109.4 . . ?
C21 C26 H26B 109.4 . . ?
H26A C26 H26B 108.0 . . ?
C32 C31 C36 109.7(3) . . ?
C32 C31 P2 111.2(3) . . ?
C36 C31 P2 110.2(2) . . ?
C32 C31 H31 108.6 . . ?
C36 C31 H31 108.6 . . ?
P2 C31 H31 108.6 . . ?
C33 C32 C31 111.5(3) . . ?
C33 C32 H32A 109.3 . . ?
C31 C32 H32A 109.3 . . ?
C33 C32 H32B 109.3 . . ?
C31 C32 H32B 109.3 . . ?
H32A C32 H32B 108.0 . . ?
C32 C33 C34 111.2(4) . . ?
C32 C33 H33A 109.4 . . ?
C34 C33 H33A 109.4 . . ?
C32 C33 H33B 109.4 . . ?
C34 C33 H33B 109.4 . . ?
H33A C33 H33B 108.0 . . ?
C35 C34 C33 110.7(3) . . ?
C35 C34 H34A 109.5 . . ?
C33 C34 H34A 109.5 . . ?
C35 C34 H34B 109.5 . . ?
C33 C34 H34B 109.5 . . ?
H34A C34 H34B 108.1 . . ?
C36 C35 C34 111.0(3) . . ?
C36 C35 H35A 109.4 . . ?
C34 C35 H35A 109.4 . . ?
C36 C35 H35B 109.4 . . ?
C34 C35 H35B 109.4 . . ?
H35A C35 H35B 108.0 . . ?
C35 C36 C31 112.4(3) . . ?
C35 C36 H36A 109.1 . . ?
C31 C36 H36A 109.1 . . ?
C35 C36 H36B 109.1 . . ?
C31 C36 H36B 109.1 . . ?
H36A C36 H36B 107.9 . . ?
C46 C41 C42 111.1(3) . . ?
C46 C41 P2 116.9(2) . . ?
C42 C41 P2 111.0(2) . . ?
C46 C41 H41 105.6 . . ?
C42 C41 H41 105.6 . . ?
P2 C41 H41 105.6 . . ?
C43 C42 C41 110.3(3) . . ?
C43 C42 H42A 109.6 . . ?
C41 C42 H42A 109.6 . . ?
C43 C42 H42B 109.6 . . ?
C41 C42 H42B 109.6 . . ?
H42A C42 H42B 108.1 . . ?
C44 C43 C42 111.6(3) . . ?
C44 C43 H43A 109.3 . . ?
C42 C43 H43A 109.3 . . ?
C44 C43 H43B 109.3 . . ?
C42 C43 H43B 109.3 . . ?
H43A C43 H43B 108.0 . . ?
C43 C44 C45 111.5(3) . . ?
C43 C44 H44A 109.3 . . ?
C45 C44 H44A 109.3 . . ?
C43 C44 H44B 109.3 . . ?
C45 C44 H44B 109.3 . . ?
H44A C44 H44B 108.0 . . ?
C44 C45 C46 111.4(3) . . ?
C44 C45 H45A 109.3 . . ?
C46 C45 H45A 109.3 . . ?
C44 C45 H45B 109.3 . . ?
C46 C45 H45B 109.3 . . ?
H45A C45 H45B 108.0 . . ?
C41 C46 C45 109.6(3) . . ?
C41 C46 H46A 109.8 . . ?
C45 C46 H46A 109.8 . . ?
C41 C46 H46B 109.8 . . ?
C45 C46 H46B 109.8 . . ?
H46A C46 H46B 108.2 . . ?
C56 C51 C52 120.7(11) . . ?
C56 C51 C57 127.7(12) . . ?
C52 C51 C57 111.5(10) . . ?
C51 C52 C53 111.7(9) . . ?
C51 C52 H52 124.1 . . ?
C53 C52 H52 124.1 . . ?
C54 C53 C52 126.2(10) . . ?
C54 C53 H53 116.9 . . ?
C52 C53 H53 116.9 . . ?
C53 C54 C55 122.3(11) . . ?
C53 C54 H54 118.9 . . ?
C55 C54 H54 118.9 . . ?
C54 C55 C56 111.4(9) . . ?
C54 C55 H55 124.3 . . ?
C56 C55 H55 124.3 . . ?
C51 C56 C55 127.4(10) . . ?
C51 C56 H56 116.3 . . ?
C55 C56 H56 116.3 . . ?

loop_
_geom_bond_atom_site_label_1
_geom_bond_atom_site_label_2
_geom_bond_distance
_geom_bond_site_symmetry_2
_geom_bond_publ_flag
Au N11 2.052(3) . ?
Au P2 2.2476(9) . ?
N11 C19 1.383(4) . ?
N11 C12 1.385(5) . ?
C12 O12 1.210(4) . ?
C12 C13 1.495(5) . ?
C13 C14 1.370(5) . ?
C13 C18 1.394(5) . ?
C14 F14 1.341(4) . ?
C14 C15 1.391(6) . ?
C15 F15 1.333(5) . ?
C15 C16 1.385(6) . ?
C16 F16 1.338(4) . ?
C16 C17 1.389(6) . ?
C17 F17 1.337(4) . ?
C17 C18 1.363(5) . ?
C18 C19 1.503(5) . ?
C19 O19 1.212(5) . ?
P2 C41 1.840(4) . ?
P2 C31 1.841(3) . ?
P2 C21 1.846(4) . ?
C21 C26 1.539(5) . ?
C21 C22 1.546(5) . ?
C21 H21 0.9800 . ?
C22 C23 1.533(6) . ?
C22 H22A 0.9700 . ?
C22 H22B 0.9700 . ?
C23 C24 1.512(6) . ?
C23 H23A 0.9700 . ?
C23 H23B 0.9700 . ?
C24 C25 1.520(7) . ?
C24 H24A 0.9700 . ?
C24 H24B 0.9700 . ?
C25 C26 1.527(6) . ?
C25 H25A 0.9700 . ?
C25 H25B 0.9700 . ?
C26 H26A 0.9700 . ?
C26 H26B 0.9700 . ?
C31 C32 1.535(5) . ?
C31 C36 1.538(5) . ?
C31 H31 0.9800 . ?
C32 C33 1.527(5) . ?
C32 H32A 0.9700 . ?
C32 H32B 0.9700 . ?
C33 C34 1.529(6) . ?
C33 H33A 0.9700 . ?
C33 H33B 0.9700 . ?
C34 C35 1.526(6) . ?
C34 H34A 0.9700 . ?
C34 H34B 0.9700 . ?
C35 C36 1.525(5) . ?
C35 H35A 0.9700 . ?
C35 H35B 0.9700 . ?
C36 H36A 0.9700 . ?
C36 H36B 0.9700 . ?
C41 C46 1.528(5) . ?
C41 C42 1.541(5) . ?
C41 H41 0.9800 . ?
C42 C43 1.539(5) . ?
C42 H42A 0.9700 . ?
C42 H42B 0.9700 . ?
C43 C44 1.520(6) . ?
C43 H43A 0.9700 . ?
C43 H43B 0.9700 . ?
C44 C45 1.521(5) . ?
C44 H44A 0.9700 . ?
C44 H44B 0.9700 . ?
C45 C46 1.529(5) . ?
C45 H45A 0.9700 . ?
C45 H45B 0.9700 . ?
C46 H46A 0.9700 . ?
C46 H46B 0.9700 . ?
C51 C56 1.263(14) . ?
C51 C52 1.462(14) . ?
C51 C57 1.466(15) . ?
C52 C53 1.50(2) . ?
C52 H52 0.9300 . ?
C53 C54 1.250(19) . ?
C53 H53 0.9300 . ?
C54 C55 1.452(12) . ?
C54 H54 0.9300 . ?
C55 C56 1.478(14) . ?
C55 H55 0.9300 . ?
C56 H56 0.9300 . ?
C57 H57A 0.9600 . ?
C57 H57B 0.9600 . ?
C57 H57C 0.9600 . ?

loop_
_geom_torsion_atom_site_label_1
_geom_torsion_atom_site_label_2
_geom_torsion_atom_site_label_3
_geom_torsion_atom_site_label_4
_geom_torsion
_geom_torsion_site_symmetry_1
_geom_torsion_site_symmetry_2
_geom_torsion_site_symmetry_3
_geom_torsion_site_symmetry_4
_geom_torsion_publ_flag
P2 Au N11 C19 -127.3(6) . . . . ?
P2 Au N11 C12 40.1(8) . . . . ?
C19 N11 C12 O12 178.8(4) . . . . ?
Au N11 C12 O12 9.4(6) . . . . ?
C19 N11 C12 C13 -0.9(4) . . . . ?
Au N11 C12 C13 -170.3(2) . . . . ?
O12 C12 C13 C14 0.5(7) . . . . ?
N11 C12 C13 C14 -179.7(4) . . . . ?
O12 C12 C13 C18 -178.2(4) . . . . ?
N11 C12 C13 C18 1.6(4) . . . . ?
C18 C13 C14 F14 -179.6(4) . . . . ?
C12 C13 C14 F14 1.9(7) . . . . ?
C18 C13 C14 C15 0.6(6) . . . . ?
C12 C13 C14 C15 -177.9(4) . . . . ?
F14 C14 C15 F15 -0.2(6) . . . . ?
C13 C14 C15 F15 179.6(4) . . . . ?
F14 C14 C15 C16 -179.2(4) . . . . ?
C13 C14 C15 C16 0.6(6) . . . . ?
F15 C15 C16 F16 0.0(6) . . . . ?
C14 C15 C16 F16 179.0(4) . . . . ?
F15 C15 C16 C17 -179.7(4) . . . . ?
C14 C15 C16 C17 -0.7(7) . . . . ?
F16 C16 C17 F17 -0.3(6) . . . . ?
C15 C16 C17 F17 179.4(4) . . . . ?
F16 C16 C17 C18 179.9(4) . . . . ?
C15 C16 C17 C18 -0.5(6) . . . . ?
F17 C17 C18 C13 -178.1(4) . . . . ?
C16 C17 C18 C13 1.7(6) . . . . ?
F17 C17 C18 C19 0.1(7) . . . . ?
C16 C17 C18 C19 179.9(4) . . . . ?
C14 C13 C18 C17 -1.8(6) . . . . ?
C12 C13 C18 C17 177.0(4) . . . . ?
C14 C13 C18 C19 179.6(4) . . . . ?
C12 C13 C18 C19 -1.6(4) . . . . ?
C12 N11 C19 O19 179.2(4) . . . . ?
Au N11 C19 O19 -12.4(6) . . . . ?
C12 N11 C19 C18 0.0(4) . . . . ?
Au N11 C19 C18 168.4(2) . . . . ?
C17 C18 C19 O19 3.5(7) . . . . ?
C13 C18 C19 O19 -178.2(4) . . . . ?
C17 C18 C19 N11 -177.3(4) . . . . ?
C13 C18 C19 N11 1.0(4) . . . . ?
N11 Au P2 C41 54.5(7) . . . . ?
N11 Au P2 C31 -60.2(7) . . . . ?
N11 Au P2 C21 176.4(6) . . . . ?
C41 P2 C21 C26 -79.7(3) . . . . ?
C31 P2 C21 C26 35.7(3) . . . . ?
Au P2 C21 C26 159.4(2) . . . . ?
C41 P2 C21 C22 153.4(2) . . . . ?
C31 P2 C21 C22 -91.2(3) . . . . ?
Au P2 C21 C22 32.4(3) . . . . ?
C26 C21 C22 C23 54.8(4) . . . . ?
P2 C21 C22 C23 -176.0(3) . . . . ?
C21 C22 C23 C24 -56.9(4) . . . . ?
C22 C23 C24 C25 57.1(5) . . . . ?
C23 C24 C25 C26 -56.3(5) . . . . ?
C24 C25 C26 C21 54.2(5) . . . . ?
C22 C21 C26 C25 -52.9(4) . . . . ?
P2 C21 C26 C25 -179.8(3) . . . . ?
C41 P2 C31 C32 177.0(3) . . . . ?
C21 P2 C31 C32 59.4(3) . . . . ?
Au P2 C31 C32 -67.3(3) . . . . ?
C41 P2 C31 C36 -61.2(3) . . . . ?
C21 P2 C31 C36 -178.7(3) . . . . ?
Au P2 C31 C36 54.5(3) . . . . ?
C36 C31 C32 C33 55.2(4) . . . . ?
P2 C31 C32 C33 177.4(3) . . . . ?
C31 C32 C33 C34 -56.9(5) . . . . ?
C32 C33 C34 C35 56.4(5) . . . . ?
C33 C34 C35 C36 -55.6(5) . . . . ?
C34 C35 C36 C31 55.8(5) . . . . ?
C32 C31 C36 C35 -55.0(4) . . . . ?
P2 C31 C36 C35 -177.7(3) . . . . ?
C31 P2 C41 C46 -57.3(3) . . . . ?
C21 P2 C41 C46 60.2(3) . . . . ?
Au P2 C41 C46 -174.4(2) . . . . ?
C31 P2 C41 C42 173.9(3) . . . . ?
C21 P2 C41 C42 -68.7(3) . . . . ?
Au P2 C41 C42 56.8(3) . . . . ?
C46 C41 C42 C43 56.6(4) . . . . ?
P2 C41 C42 C43 -171.5(3) . . . . ?
C41 C42 C43 C44 -54.5(4) . . . . ?
C42 C43 C44 C45 54.6(5) . . . . ?
C43 C44 C45 C46 -56.3(5) . . . . ?
C42 C41 C46 C45 -58.0(4) . . . . ?
P2 C41 C46 C45 173.2(3) . . . . ?
C44 C45 C46 C41 57.6(4) . . . . ?
C56 C51 C52 C53 3.0(11) . . . . ?
C57 C51 C52 C53 179.9(8) . . . . ?
C51 C52 C53 C54 -3.1(16) . . . . ?
C52 C53 C54 C55 4.0(19) . . . . ?
C53 C54 C55 C56 -4.0(14) . . . . ?
C52 C51 C56 C55 -4.1(13) . . . . ?
C57 C51 C56 C55 179.4(9) . . . . ?
C54 C55 C56 C51 4.3(14) . . . . ?
